data_4061896
_journal_name_full Organometallics
_journal_year 2003
_chemical_formula_sum 'C18 H19 N2 O2'
_chemical_formula_weight 295.35
_space_group_IT_number 36
_symmetry_cell_setting orthorhombic
_symmetry_space_group_name_Hall 'C 2c -2'
_symmetry_space_group_name_H-M 'C m c 21'
_cell_angle_alpha 90.00
_cell_angle_beta 90.00
_cell_angle_gamma 90.00
_cell_formula_units_Z 4
_cell_length_a 30.742(2)
_cell_length_b 7.4158(4)
_cell_length_c 6.4650(3)
_cell_measurement_temperature 120(2)
_cell_volume 1473.86(14)
_diffrn_ambient_temperature 120(2)
_exptl_crystal_density_diffrn 1.331
_cod_depositor_comments
;
The following automatic conversions were performed:
'_symmetry_cell_setting' value 'Orthorhombic' changed to 'orthorhombic'
according to '/home/saulius/struct/CIF-dictionaries/cif_core.dic'
dictionary named 'cif_core.dic' version 2.4.1 from 2010-06-29.

Automatic conversion script
Id: cif_fix_enum 1527 2010-12-29 10:47:43Z saulius 
;
_cod_database_code 4061896

loop_
_symmetry_equiv_pos_as_xyz
'x, y, z'
'-x, -y, z+1/2'
'x, -y, z+1/2'
'-x, y, z'
'x+1/2, y+1/2, z'
'-x+1/2, -y+1/2, z+1/2'
'x+1/2, -y+1/2, z+1/2'
'-x+1/2, y+1/2, z'

loop_
_atom_site_label
_atom_site_type_symbol
_atom_site_fract_x
_atom_site_fract_y
_atom_site_fract_z
_atom_site_U_iso_or_equiv
_atom_site_adp_type
_atom_site_occupancy
_atom_site_symmetry_multiplicity
_atom_site_calc_flag
_atom_site_refinement_flags
_atom_site_disorder_assembly
_atom_site_disorder_group
C1 C 0.29202(10) 0.1618(5) -0.0413(5) 0.0380(8) Uani 1 1 d . . .
C2 C 0.33902(8) 0.2498(3) 0.2355(4) 0.0240(7) Uani 1 1 d . . .
C3 C 0.34444(8) 0.3452(3) 0.4185(4) 0.0263(7) Uani 1 1 d . . .
C4 C 0.38408(8) 0.3464(3) 0.5186(4) 0.0253(6) Uani 1 1 d . . .
C5 C 0.41971(8) 0.2510(3) 0.4391(4) 0.0216(6) Uani 1 1 d . . .
C6 C 0.41355(8) 0.1524(3) 0.2579(4) 0.0239(6) Uani 1 1 d . . .
C7 C 0.37345(7) 0.1517(3) 0.1551(4) 0.0245(6) Uani 1 1 d . . .
C8 C 0.46030(8) 0.2533(3) 0.5472(4) 0.0206(6) Uani 1 1 d . . .
C9 C 0.5000 0.2257(5) 0.4526(5) 0.0225(8) Uani 1 2 d S . .
C10 C 0.5000 0.2853(5) 0.8621(6) 0.0273(9) Uani 1 2 d S . .
N1 N 0.46068(6) 0.3304(3) 0.7444(4) 0.0262(6) Uani 1 1 d . . .
O1 O 0.29857(5) 0.2589(2) 0.1458(3) 0.0302(5) Uani 1 1 d . . .
H1A H 0.2949(9) 0.023(5) -0.024(6) 0.049(9) Uiso 1 1 d . . .
H1B H 0.2643(9) 0.183(3) -0.092(3) 0.012(6) Uiso 1 1 d . . .
H1C H 0.3094(14) 0.194(5) -0.165(7) 0.070(13) Uiso 1 1 d . . .
H1N H 0.4590(12) 0.472(7) 0.711(7) 0.082(13) Uiso 1 1 d . . .
H3 H 0.3199(10) 0.417(4) 0.477(5) 0.041(8) Uiso 1 1 d . . .
H4 H 0.3884(8) 0.418(4) 0.641(5) 0.030(6) Uiso 1 1 d . . .
H6 H 0.4369(8) 0.071(4) 0.196(4) 0.029(7) Uiso 1 1 d . . .
H7 H 0.3714(9) 0.093(4) 0.027(5) 0.034(7) Uiso 1 1 d . . .
H9 H 0.5000 0.185(5) 0.323(7) 0.027(11) Uiso 1 2 d S . .
H10A H 0.5000 0.359(5) 0.990(8) 0.036(11) Uiso 1 2 d S . .
H10B H 0.5000 0.157(5) 0.908(6) 0.023(10) Uiso 1 2 d S . .

loop_
_atom_site_aniso_label
_atom_site_aniso_U_11
_atom_site_aniso_U_22
_atom_site_aniso_U_33
_atom_site_aniso_U_23
_atom_site_aniso_U_13
_atom_site_aniso_U_12
C1 0.0200(14) 0.057(2) 0.037(2) -0.0049(15) -0.0034(11) 0.0015(12)
C2 0.0187(12) 0.0257(13) 0.0275(16) 0.0064(10) 0.0029(11) -0.0005(9)
C3 0.0229(14) 0.0270(14) 0.0291(15) -0.0006(10) 0.0077(11) 0.0012(10)
C4 0.0257(13) 0.0259(13) 0.0244(14) -0.0026(10) 0.0058(11) -0.0015(10)
C5 0.0253(14) 0.0215(13) 0.0179(12) 0.0006(9) 0.0044(10) -0.0013(9)
C6 0.0227(13) 0.0261(12) 0.0228(13) -0.0021(10) 0.0019(11) 0.0026(9)
C7 0.0219(12) 0.0295(15) 0.0220(13) -0.0020(10) 0.0040(12) 0.0014(10)
C8 0.0285(15) 0.0197(11) 0.0134(13) -0.0031(9) -0.0020(9) 0.0045(9)
C9 0.032(2) 0.0236(18) 0.0125(19) -0.0003(15) 0.000 0.000
C10 0.035(2) 0.030(2) 0.0162(18) -0.0005(17) 0.000 0.000
N1 0.0263(11) 0.0346(13) 0.0178(12) -0.0014(10) 0.0006(8) 0.0009(9)
O1 0.0172(9) 0.0412(12) 0.0321(11) -0.0029(8) 0.0002(7) 0.0017(7)

loop_
_geom_bond_atom_site_label_1
_geom_bond_atom_site_label_2
_geom_bond_distance
_geom_bond_site_symmetry_2
_geom_bond_publ_flag
C1 O1 1.422(4) . ?
C2 O1 1.374(3) . ?
C2 C7 1.386(3) . ?
C2 C3 1.388(3) . ?
C3 C4 1.380(3) . ?
C4 C5 1.402(3) . ?
C5 C6 1.394(3) . ?
C5 C8 1.431(4) . ?
C6 C7 1.400(3) . ?
C8 C9 1.380(3) . ?
C8 N1 1.397(4) . ?
C9 C8 1.380(3) 4_655 ?
C10 N1 1.467(3) . ?
C10 N1 1.467(3) 4_655 ?
